data_4070601
loop_
_publ_author_name
'Crossley, Ian R.'
'Hill, Anthony F.'
'Willis, Anthony C.'

_publ_section_title
;
 Retention of Pt\\rightarrow B Bonding in Oxidative Addition Reactions of
 the Platinaboratrane [Pt(PPh3){B(mt)3}](Pt\\rightarrow B)10(mt =
 Methimazolyl)
;
_journal_issue 3
_journal_name_full Organometallics
_journal_page_first 312
_journal_paper_doi 10.1021/om700835h
_journal_volume 27
_journal_year 2008
_chemical_compound_source
;
local
;
_chemical_formula_moiety ' C12 H15 B I2 N6 Pt S3, 0.5(C3 H6 O) '
_chemical_formula_sum 'C13.5 H18 B I2 N6 O0.5 Pt S3'
_chemical_formula_weight 828.24
_chemical_name_systematic
; 
? 
;
_space_group_IT_number 14
_symmetry_cell_setting monoclinic
_symmetry_space_group_name_Hall '-P 2yn'
_symmetry_space_group_name_H-M 'P 1 21/n 1'
_atom_sites_solution_hydrogens geom
_atom_sites_solution_primary direct
_audit_creation_date 05-14-11
_audit_creation_method CRYSTALS_ver_12-03-99
_audit_update_record
;
2005-11-14 - Report on  C13.5 H18 B I2 N6 O0.5 Pt S3
             by Anthony C. Willis
             for   Anthony F. Hill and Ian Crossley

2005-11-14 - passes checkcif tests with minor warnings

;
_cell_angle_alpha 90
_cell_angle_beta 99.5623(11)
_cell_angle_gamma 90
_cell_formula_units_Z 4
_cell_length_a 9.8899(2)
_cell_length_b 20.0454(4)
_cell_length_c 11.3937(2)
_cell_measurement_reflns_used 91167
_cell_measurement_temperature 200
_cell_measurement_theta_max 27
_cell_measurement_theta_min 3
_cell_volume 2227.38(7)
_computing_cell_refinement
; 
 Denzo/Scalepack (Otwinowski & Minor, 1996) 
;
_computing_data_collection
; 
 COLLECT (Nonius BV, 1997) 
;
_computing_data_reduction
; 
 Denzo/Scalepack (Otwinowski & Minor, 1996) 
;
_computing_molecular_graphics
; 
ORTEP-II (Johnson 1976) in teXsan (MSC, 1992-1997)
;
_computing_publication_material
; 
 CRYSTALS (Watkin et al 2003) 
;
_computing_structure_refinement
; 
 CRYSTALS (Watkin et al 2003) 
;
_computing_structure_solution
; 
 SIR92 (Altomare et al, 1994) 
;
_diffrn_ambient_temperature 200
_diffrn_measured_fraction_theta_full 0.999
_diffrn_measured_fraction_theta_max 0.999
_diffrn_measurement_device_type
; 
Nonius Kappa CCD 
;
_diffrn_measurement_method ' \f and \w scans with CCD '
_diffrn_radiation_monochromator graphite
_diffrn_radiation_type 'Mo K\a'
_diffrn_radiation_wavelength 0.71073
_diffrn_reflns_av_R_equivalents 0.04
_diffrn_reflns_limit_h_max 12
_diffrn_reflns_limit_h_min -12
_diffrn_reflns_limit_k_max 26
_diffrn_reflns_limit_k_min -25
_diffrn_reflns_limit_l_max 14
_diffrn_reflns_limit_l_min -14
_diffrn_reflns_number 43383
_diffrn_reflns_theta_full 27.481
_diffrn_reflns_theta_max 27.5
_diffrn_reflns_theta_min 2.723
_diffrn_standards_decay_% 0.00
_diffrn_standards_interval_count 0
_diffrn_standards_interval_time 0
_diffrn_standards_number 0
_exptl_absorpt_coefficient_mu 9.368
_exptl_absorpt_correction_T_max 0.830
_exptl_absorpt_correction_T_min 0.305
_exptl_absorpt_correction_type integration
_exptl_absorpt_process_details
;
via Gaussian method (Coppens, 1970) implemented in maXus (2000)
;
_exptl_crystal_colour ' orange '
_exptl_crystal_density_diffrn 2.470
_exptl_crystal_density_meas ?
_exptl_crystal_description ' needle '
_exptl_crystal_F_000 1528
_exptl_crystal_size_max 0.28
_exptl_crystal_size_mid 0.06
_exptl_crystal_size_min 0.02
_refine_diff_density_max 0.69
_refine_diff_density_min -0.51
_refine_ls_extinction_method None
_refine_ls_goodness_of_fit_ref 1.1089
_refine_ls_hydrogen_treatment noref
_refine_ls_matrix_type full
_refine_ls_number_parameters 262
_refine_ls_number_reflns 3625
_refine_ls_number_restraints 14
_refine_ls_R_factor_all 0.0315
_refine_ls_R_factor_gt 0.0174
_refine_ls_shift/su_max 0.024087
_refine_ls_structure_factor_coef F
_refine_ls_weighting_details
;
 Method, part 1, Chebychev polynomial, (Watkin, 1994, Prince, 1982) 
 [weight] = 1.0/[A~0~*T~0~(x)+A~1~*T~1~(x) ... +A~n-1~]*T~n-1~(x)] 
 where A~i~ are the Chebychev coefficients listed below and x= Fcalc/Fmax 
 Method = Robust Weighting (Prince, 1982) 
 W = [weight] * [1-(deltaF/6*sigmaF)^2^]^2^ 
 A~i~ are: 
 0.842 -0.934 0.788 -0.312 0.166 
;
_refine_ls_weighting_scheme calc
_refine_ls_wR_factor_all 0.0179
_refine_ls_wR_factor_gt 0.0162
_refine_ls_wR_factor_ref 0.0162
_reflns_limit_h_max 12
_reflns_limit_h_min -12
_reflns_limit_k_max 26
_reflns_limit_k_min 0
_reflns_limit_l_max 14
_reflns_limit_l_min 0
_reflns_number_gt 3625
_reflns_number_total 5090
_reflns_threshold_expression I>3u(I)
_cod_data_source_file om700835h-file002.cif
_cod_data_source_block irc16
_cod_depositor_comments
;
The following automatic conversions were performed:

'_symmetry_cell_setting' value 'Monoclinic' changed to 'monoclinic'
according to /home/saulius/struct/CIF-dictionaries/cif_core.dic
dictionary named 'cif_core.dic' version 2.4.1 from 2010-06-29.

Automatic conversion script
Id: cif_fix_values 1715 2011-07-08 13:25:40Z adriana 

The following automatic conversions were performed:

'_exptl_crystal_density_meas' value 'not measured' was changed to '?'
- the value is perceived as not measured.

Automatic conversion script
Id: cif_fix_values 3008 2015-01-20 13:52:24Z robertas 
;
_cod_original_sg_symbol_H-M 'P 1 21/n 1 '
_cod_original_formula_sum ' C13.5 H18 B I2 N6 O0.5 Pt S3 '
_cod_database_code 4070601

loop_
_symmetry_equiv_pos_as_xyz
x,y,z
-x,-y,-z
-x+1/2,y+1/2,-z+1/2
x+1/2,-y+1/2,z+1/2

loop_
_atom_site_label
_atom_site_type_symbol
_atom_site_fract_x
_atom_site_fract_y
_atom_site_fract_z
_atom_site_U_iso_or_equiv
_atom_site_occupancy
_atom_site_adp_type
_atom_site_refinement_flags_posn
_atom_site_refinement_flags_adp
Pt1 Pt 0.272143(15) 0.159294(8) 0.793428(13) 0.0204 1.0000 Uani . .
I1 I 0.16133(3) 0.085238(14) 0.97204(2) 0.0302 1.0000 Uani . .
I2 I 0.42681(3) 0.236351(15) 0.95056(2) 0.0314 1.0000 Uani . .
S1 S 0.10531(10) 0.24347(5) 0.76998(10) 0.0286 1.0000 Uani . .
S2 S 0.45860(11) 0.08596(6) 0.80669(10) 0.0312 1.0000 Uani . .
S3 S 0.13409(11) 0.09367(5) 0.64891(9) 0.0296 1.0000 Uani . .
O50 O 0.3720(10) 0.0246(5) 0.3829(9) 0.0783 0.5000 Uani D U
N12 N 0.3120(3) 0.28126(17) 0.6548(3) 0.0259 1.0000 Uani . .
N15 N 0.1663(4) 0.36167(18) 0.6691(4) 0.0364 1.0000 Uani . .
N22 N 0.5090(3) 0.19263(18) 0.6725(3) 0.0266 1.0000 Uani . .
N25 N 0.6913(4) 0.1315(2) 0.7312(3) 0.0357 1.0000 Uani . .
N32 N 0.2841(3) 0.17622(17) 0.5338(3) 0.0255 1.0000 Uani . .
N35 N 0.1443(4) 0.11450(18) 0.4110(3) 0.0314 1.0000 Uani . .
C11 C 0.1961(4) 0.2974(2) 0.6957(4) 0.0264 1.0000 Uani . .
C13 C 0.3545(5) 0.3378(2) 0.5996(4) 0.0346 1.0000 Uani . .
C14 C 0.2650(5) 0.3868(2) 0.6084(5) 0.0422 1.0000 Uani . .
C16 C 0.0418(6) 0.3967(3) 0.6886(7) 0.0630 1.0000 Uani . .
C21 C 0.5569(4) 0.1384(2) 0.7348(4) 0.0279 1.0000 Uani . .
C23 C 0.6180(4) 0.2198(2) 0.6244(4) 0.0349 1.0000 Uani . .
C24 C 0.7294(5) 0.1824(3) 0.6617(4) 0.0414 1.0000 Uani . .
C26 C 0.7804(5) 0.0795(3) 0.7909(5) 0.0489 1.0000 Uani . .
C31 C 0.1872(4) 0.1293(2) 0.5265(4) 0.0258 1.0000 Uani . .
C33 C 0.3028(5) 0.1919(2) 0.4180(4) 0.0336 1.0000 Uani . .
C34 C 0.2161(5) 0.1538(2) 0.3434(4) 0.0353 1.0000 Uani . .
C36 C 0.0352(5) 0.0675(3) 0.3669(4) 0.0434 1.0000 Uani . .
C51 C 0.418(2) -0.0122(11) 0.474(2) 0.0749 0.5000 Uani D U
C52 C 0.3232(16) -0.0557(7) 0.5295(11) 0.0773 0.5000 Uani D U
C53 C 0.561(2) -0.0119(14) 0.527(2) 0.0987 0.5000 Uani D U
B1 B 0.3534(5) 0.2069(2) 0.6544(4) 0.0247 1.0000 Uani . .
H131 H 0.4374(5) 0.3411(2) 0.5603(4) 0.0416 1.0000 Uiso R .
H141 H 0.2688(5) 0.4332(2) 0.5769(5) 0.0496 1.0000 Uiso R .
H161 H 0.0452(6) 0.4440(3) 0.6611(7) 0.0764 1.0000 Uiso R .
H162 H 0.0357(6) 0.3961(3) 0.7753(7) 0.0764 1.0000 Uiso R .
H163 H -0.0405(6) 0.3740(3) 0.6427(7) 0.0764 1.0000 Uiso R .
H231 H 0.6136(4) 0.2598(2) 0.5717(4) 0.0428 1.0000 Uiso R .
H241 H 0.8233(5) 0.1901(3) 0.6426(4) 0.0509 1.0000 Uiso R .
H261 H 0.8755(5) 0.0858(3) 0.7738(5) 0.0591 1.0000 Uiso R .
H262 H 0.7816(5) 0.0823(3) 0.8787(5) 0.0591 1.0000 Uiso R .
H263 H 0.7452(5) 0.0348(3) 0.7612(5) 0.0591 1.0000 Uiso R .
H331 H 0.3686(5) 0.2254(2) 0.3949(4) 0.0413 1.0000 Uiso R .
H341 H 0.2054(5) 0.1538(2) 0.2546(4) 0.0426 1.0000 Uiso R .
H361 H 0.0231(5) 0.0655(3) 0.2780(4) 0.0508 1.0000 Uiso R .
H362 H -0.0523(5) 0.0826(3) 0.3915(4) 0.0508 1.0000 Uiso R .
H363 H 0.0599(5) 0.0223(3) 0.4007(4) 0.0508 1.0000 Uiso R .
H521 H 0.3767(16) -0.0803(7) 0.5983(11) 0.0927 0.5000 Uiso R .
H522 H 0.2519(16) -0.0275(7) 0.5580(11) 0.0927 0.5000 Uiso R .
H523 H 0.2778(16) -0.0884(7) 0.4692(11) 0.0927 0.5000 Uiso R .
H531 H 0.576(2) -0.0435(14) 0.596(2) 0.1158 0.5000 Uiso R .
H532 H 0.588(2) 0.0341(14) 0.556(2) 0.1158 0.5000 Uiso R .
H533 H 0.618(2) -0.0260(14) 0.467(2) 0.1158 0.5000 Uiso R .

loop_
_atom_site_aniso_label
_atom_site_aniso_U_11
_atom_site_aniso_U_22
_atom_site_aniso_U_33
_atom_site_aniso_U_23
_atom_site_aniso_U_13
_atom_site_aniso_U_12
Pt1 0.01775(6) 0.02122(7) 0.02290(7) -0.00028(6) 0.00561(5) -0.00077(6)
I1 0.02764(13) 0.03268(15) 0.03275(14) 0.00529(11) 0.01211(11) -0.00041(11)
I2 0.02772(13) 0.03539(16) 0.02974(14) -0.00583(12) 0.00101(10) -0.00499(11)
S1 0.0214(5) 0.0299(5) 0.0354(5) 0.0014(4) 0.0073(4) 0.0034(4)
S2 0.0266(5) 0.0275(5) 0.0422(6) 0.0062(5) 0.0135(4) 0.0064(4)
S3 0.0313(5) 0.0303(5) 0.0280(5) -0.0039(4) 0.0070(4) -0.0106(4)
O50 0.083(7) 0.074(7) 0.077(6) 0.012(5) 0.012(5) 0.036(5)
N12 0.0272(17) 0.0251(18) 0.0259(17) 0.0001(14) 0.0057(14) -0.0036(14)
N15 0.038(2) 0.0246(19) 0.045(2) -0.0018(16) 0.0009(17) 0.0010(16)
N22 0.0203(16) 0.0319(19) 0.0296(17) 0.0021(15) 0.0099(13) -0.0025(14)
N25 0.0223(17) 0.049(2) 0.038(2) 0.0002(18) 0.0102(15) 0.0050(16)
N32 0.0233(16) 0.0300(19) 0.0237(16) -0.0003(13) 0.0053(13) -0.0012(13)
N35 0.036(2) 0.0302(19) 0.0274(18) -0.0056(15) 0.0036(15) 0.0012(16)
C11 0.024(2) 0.0229(19) 0.031(2) -0.0009(16) 0.0012(17) -0.0019(15)
C13 0.040(2) 0.026(2) 0.039(2) 0.003(2) 0.0075(18) -0.011(2)
C14 0.053(3) 0.023(2) 0.049(3) 0.006(2) 0.001(2) -0.006(2)
C16 0.057(4) 0.030(3) 0.104(5) -0.003(3) 0.018(3) 0.016(3)
C21 0.0178(18) 0.034(2) 0.033(2) -0.0008(18) 0.0069(16) 0.0008(16)
C23 0.027(2) 0.046(3) 0.035(2) 0.005(2) 0.0112(18) -0.0066(19)
C24 0.025(2) 0.060(3) 0.042(3) 0.000(2) 0.0143(19) -0.007(2)
C26 0.028(2) 0.069(4) 0.051(3) 0.008(3) 0.009(2) 0.020(3)
C31 0.0261(19) 0.025(2) 0.027(2) -0.0051(16) 0.0066(16) 0.0033(16)
C33 0.035(2) 0.038(3) 0.031(2) 0.0060(19) 0.0121(18) 0.0008(19)
C34 0.043(2) 0.037(2) 0.027(2) -0.0018(19) 0.0076(18) 0.003(2)
C36 0.047(3) 0.040(3) 0.040(3) -0.010(2) -0.002(2) -0.010(2)
C51 0.091(10) 0.066(14) 0.065(8) -0.025(7) 0.005(7) 0.031(8)
C52 0.127(13) 0.059(8) 0.045(7) -0.012(6) 0.011(7) 0.018(8)
C53 0.111(13) 0.11(2) 0.065(9) -0.029(12) -0.014(9) 0.056(12)
B1 0.024(2) 0.026(2) 0.024(2) 0.0041(18) 0.0057(17) -0.0005(18)

loop_
_atom_type_symbol
_atom_type_scat_dispersion_real
_atom_type_scat_dispersion_imag
_atom_type_scat_Cromer_Mann_a1
_atom_type_scat_Cromer_Mann_b1
_atom_type_scat_Cromer_Mann_a2
_atom_type_scat_Cromer_Mann_b2
_atom_type_scat_Cromer_Mann_a3
_atom_type_scat_Cromer_Mann_b3
_atom_type_scat_Cromer_Mann_a4
_atom_type_scat_Cromer_Mann_b4
_atom_type_scat_Cromer_Mann_c
_atom_type_scat_source
'C   ' 0.0033 0.0016 2.3100 20.8439 1.0200 10.2075 1.5886 0.5687 0.8650 51.6512 0.2156 International_Tables_Vol_IV_Table_2.2B
'H   ' 0.0000 0.0000 0.4930 10.5109 0.3229 26.1257 0.1402 3.1424 0.0408 57.7998 0.0030 International_Tables_Vol_IV_Table_2.2B
'B   ' 0.0013 0.0007 2.0545 23.2185 1.3326 1.0210 1.0979 60.3498 0.7068 0.1403 -0.1932 International_Tables_Vol_IV_Table_2.2B
'I   ' -0.4742 1.8119 20.1472 4.3470 18.9949 0.3814 7.5138 27.7660 2.2735 66.8776 4.0712 International_Tables_Vol_IV_Table_2.2B
'N   ' 0.0061 0.0033 12.2126 0.0057 3.1322 9.8933 2.0125 28.9975 1.1663 0.5826 -11.5290 International_Tables_Vol_IV_Table_2.2B
'O   ' 0.0106 0.0060 3.0485 13.2771 2.2868 5.7011 1.5463 0.3239 0.8670 32.9089 0.2508 International_Tables_Vol_IV_Table_2.2B
'Pt  ' -1.7033 8.3905 27.0059 1.5129 17.7639 8.8117 15.7131 0.4246 5.7837 38.6103 11.6883 International_Tables_Vol_IV_Table_2.2B
'S   ' 0.1246 0.1234 6.9053 1.4679 5.2034 22.2151 1.4379 0.2536 1.5863 56.1720 0.8669 International_Tables_Vol_IV_Table_2.2B

loop_
_exptl_crystal_face_index_h
_exptl_crystal_face_index_k
_exptl_crystal_face_index_l
_exptl_crystal_face_perp_dist
1 0 0 0.130
-1 0 0 0.150
0 1 0 0.005
0 -1 0 0.015
0 0 1 0.040
0 0 -1 0.025
7 0 7 0.096
-1 0 -1 0.100

loop_
_geom_angle_atom_site_label_1
_geom_angle_atom_site_label_2
_geom_angle_atom_site_label_3
_geom_angle
_geom_angle_publ_flag
I1 Pt1 I2 93.887(10) yes
I1 Pt1 S1 96.22(3) yes
I2 Pt1 S1 88.50(3) yes
I1 Pt1 S2 91.08(3) yes
I2 Pt1 S2 87.84(3) yes
S1 Pt1 S2 172.04(4) yes
I1 Pt1 S3 87.80(3) yes
I2 Pt1 S3 178.07(3) yes
S1 Pt1 S3 90.40(4) yes
S2 Pt1 S3 93.05(4) yes
I1 Pt1 B1 175.60(13) yes
I2 Pt1 B1 89.69(13) yes
S1 Pt1 B1 86.42(13) yes
S2 Pt1 B1 86.50(13) yes
S3 Pt1 B1 88.66(13) yes
Pt1 S1 C11 95.39(14) yes
Pt1 S2 C21 94.96(14) yes
Pt1 S3 C31 96.58(14) yes
C11 N12 C13 107.3(4) yes
C11 N12 B1 118.3(3) yes
C13 N12 B1 133.0(3) yes
C11 N15 C14 108.4(4) yes
C11 N15 C16 125.7(4) yes
C14 N15 C16 125.6(4) yes
C21 N22 C23 107.2(3) yes
C21 N22 B1 118.5(3) yes
C23 N22 B1 133.7(4) yes
C21 N25 C24 107.9(4) yes
C21 N25 C26 125.6(4) yes
C24 N25 C26 126.4(4) yes
C31 N32 C33 107.8(3) yes
C31 N32 B1 122.6(3) yes
C33 N32 B1 129.5(3) yes
C31 N35 C34 108.2(4) yes
C31 N35 C36 125.1(4) yes
C34 N35 C36 126.6(4) yes
S1 C11 N12 124.3(3) yes
S1 C11 N15 127.0(3) yes
N12 C11 N15 108.6(4) yes
N12 C13 C14 108.1(4) yes
N12 C13 H131 125.954 no
C14 C13 H131 125.949 no
N15 C14 C13 107.5(4) yes
N15 C14 H141 126.246 no
C13 C14 H141 126.252 no
N15 C16 H161 109.474 no
N15 C16 H162 109.470 no
H161 C16 H162 109.476 no
N15 C16 H163 109.456 no
H161 C16 H163 109.476 no
H162 C16 H163 109.476 no
S2 C21 N25 126.1(3) yes
S2 C21 N22 124.5(3) yes
N25 C21 N22 109.3(4) yes
N22 C23 C24 107.8(4) yes
N22 C23 H231 126.116 no
C24 C23 H231 126.109 no
N25 C24 C23 107.8(4) yes
N25 C24 H241 126.110 no
C23 C24 H241 126.106 no
N25 C26 H261 109.469 no
N25 C26 H262 109.456 no
H261 C26 H262 109.476 no
N25 C26 H263 109.475 no
H261 C26 H263 109.475 no
H262 C26 H263 109.476 no
S3 C31 N35 127.6(3) yes
S3 C31 N32 123.6(3) yes
N35 C31 N32 108.8(4) yes
N32 C33 C34 107.4(4) yes
N32 C33 H331 126.300 no
C34 C33 H331 126.296 no
N35 C34 C33 107.8(4) yes
N35 C34 H341 126.089 no
C33 C34 H341 126.096 no
N35 C36 H361 109.468 no
N35 C36 H362 109.463 no
H361 C36 H362 109.476 no
N35 C36 H363 109.469 no
H361 C36 H363 109.476 no
H362 C36 H363 109.476 no
O50 C51 C52 120.6(13) yes
O50 C51 C53 122.0(12) yes
C52 C51 C53 117.5(11) yes
C51 C52 H521 109.429 no
C51 C52 H522 109.563 no
H521 C52 H522 109.476 no
C51 C52 H523 109.408 no
H521 C52 H523 109.476 no
H522 C52 H523 109.476 no
C51 C53 H531 109.508 no
C51 C53 H532 109.489 no
H531 C53 H532 109.476 no
C51 C53 H533 109.403 no
H531 C53 H533 109.476 no
H532 C53 H533 109.476 no
N32 B1 N12 107.8(3) yes
N32 B1 N22 109.1(3) yes
N12 B1 N22 115.9(3) yes
N32 B1 Pt1 108.4(3) yes
N12 B1 Pt1 107.4(3) yes
N22 B1 Pt1 108.0(3) yes

loop_
_geom_bond_atom_site_label_1
_geom_bond_atom_site_label_2
_geom_bond_distance
_geom_bond_publ_flag
Pt1 I1 2.8787(3) yes
Pt1 I2 2.6497(3) yes
Pt1 S1 2.3440(10) yes
Pt1 S2 2.3434(10) yes
Pt1 S3 2.3577(10) yes
Pt1 B1 2.119(4) yes
S1 C11 1.716(4) yes
S2 C21 1.727(4) yes
S3 C31 1.724(4) yes
O50 C51 1.291(16) yes
N12 C11 1.347(5) yes
N12 C13 1.394(5) yes
N12 B1 1.545(6) yes
N15 C11 1.344(5) yes
N15 C14 1.382(6) yes
N15 C16 1.466(6) yes
N22 C21 1.341(5) yes
N22 C23 1.398(5) yes
N22 B1 1.545(5) yes
N25 C21 1.344(5) yes
N25 C24 1.382(6) yes
N25 C26 1.459(6) yes
N32 C31 1.336(5) yes
N32 C33 1.398(5) yes
N32 B1 1.557(6) yes
N35 C31 1.347(5) yes
N35 C34 1.378(6) yes
N35 C36 1.457(6) yes
C13 C14 1.338(7) yes
C13 H131 1.000 no
C14 H141 1.000 no
C16 H161 1.000 no
C16 H162 1.000 no
C16 H163 1.000 no
C23 C24 1.342(7) yes
C23 H231 1.000 no
C24 H241 1.000 no
C26 H261 1.000 no
C26 H262 1.000 no
C26 H263 1.000 no
C33 C34 1.341(6) yes
C33 H331 1.000 no
C34 H341 1.000 no
C36 H361 1.000 no
C36 H362 1.000 no
C36 H363 1.000 no
C51 C52 1.499(16) yes
C51 C53 1.442(13) yes
C52 H521 1.000 no
C52 H522 1.000 no
C52 H523 1.000 no
C53 H531 1.000 no
C53 H532 1.000 no
C53 H533 1.000 no

loop_
_geom_contact_atom_site_label_1
_geom_contact_atom_site_label_2
_geom_contact_distance
_geom_contact_site_symmetry_2
_geom_contact_publ_flag
I2 C11 3.589(4) 4 no
O50 N35 2.94(1) . no
O50 C34 3.01(1) . no
O50 C26 3.09(1) 2_656 no
O50 C31 3.38(1) . no
O50 C16 3.38(1) 4_554 no
O50 N25 3.41(1) 2_656 no
O50 C36 3.42(1) . no
O50 C33 3.46(1) . no
N25 C52 3.32(1) 2_656 no
N25 C51 3.39(2) 2_656 no
N35 C53 3.54(2) 2_656 no
C16 C52 3.40(1) 3_556 no
C21 C51 3.51(2) 2_656 no
C23 C34 3.575(6) 4 no
C24 C52 3.33(1) 2_656 no
C26 C51 3.58(2) 2_656 no
C31 C53 3.55(2) 2_656 no

loop_
_geom_torsion_atom_site_label_1
_geom_torsion_atom_site_label_2
_geom_torsion_atom_site_label_3
_geom_torsion_atom_site_label_4
_geom_torsion
_geom_torsion_publ_flag
Pt1 S1 C11 N12 9.7(4) no
Pt1 S1 C11 N15 -169.8(4) no
Pt1 S2 C21 N22 -13.9(4) no
Pt1 S2 C21 N25 166.7(4) no
Pt1 S3 C31 N32 3.2(4) no
Pt1 S3 C31 N35 -178.9(4) no
Pt1 B1 N12 C11 -28.0(4) no
Pt1 B1 N12 C13 167.0(3) no
Pt1 B1 N22 C21 23.8(4) no
Pt1 B1 N22 C23 -166.2(4) no
Pt1 B1 N32 C31 1.9(4) no
Pt1 B1 N32 C33 179.1(3) no
I1 Pt1 S1 C11 164.9(1) no
I1 Pt1 S2 C21 -164.0(1) no
I1 Pt1 S3 C31 -178.9(1) no
I2 Pt1 S1 C11 71.1(1) no
I2 Pt1 S2 C21 -70.1(1) no
I2 Pt1 B1 N12 -62.6(2) no
I2 Pt1 B1 N22 63.0(2) no
I2 Pt1 B1 N32 -178.8(2) no
S1 Pt1 S3 C31 84.9(1) no
S1 Pt1 B1 N12 25.9(2) no
S1 Pt1 B1 N22 151.6(2) no
S1 Pt1 B1 N32 -90.3(3) no
S1 C11 N12 C13 179.8(3) no
S1 C11 N12 B1 11.2(5) no
S1 C11 N15 C14 -179.7(3) no
S1 C11 N15 C16 -6.3(7) no
S2 Pt1 S3 C31 -87.9(1) no
S2 Pt1 B1 N12 -150.5(2) no
S2 Pt1 B1 N22 -24.8(2) no
S2 Pt1 B1 N32 93.3(3) no
S2 C21 N22 C23 -177.6(3) no
S2 C21 N22 B1 -5.1(5) no
S2 C21 N25 C24 178.1(3) no
S2 C21 N25 C26 -2.2(7) no
S3 Pt1 S1 C11 -107.3(1) no
S3 Pt1 S2 C21 108.2(1) no
S3 Pt1 B1 N12 116.4(2) no
S3 Pt1 B1 N22 -118.0(2) no
S3 Pt1 B1 N32 0.2(2) no
S3 C31 N32 C33 178.4(3) no
S3 C31 N32 B1 -3.8(5) no
S3 C31 N35 C34 -178.5(3) no
S3 C31 N35 C36 4.6(6) no
N12 C11 N15 C14 0.7(5) no
N12 C11 N15 C16 174.1(5) no
N12 C13 C14 N15 0.2(5) no
N12 B1 N22 C21 144.3(4) no
N12 B1 N22 C23 -45.7(6) no
N12 B1 N32 C31 -114.0(4) no
N12 B1 N32 C33 63.2(5) no
N15 C11 N12 C13 -0.6(5) no
N15 C11 N12 B1 -169.2(3) no
N22 C21 N25 C24 -1.4(5) no
N22 C21 N25 C26 178.3(4) no
N22 C23 C24 N25 0.9(5) no
N22 B1 N12 C11 -148.8(4) no
N22 B1 N12 C13 46.2(6) no
N22 B1 N32 C31 119.3(4) no
N22 B1 N32 C33 -63.5(5) no
N25 C21 N22 C23 1.9(5) no
N25 C21 N22 B1 174.4(3) no
N32 C31 N35 C34 -0.4(5) no
N32 C31 N35 C36 -177.3(4) no
N32 C33 C34 N35 -0.3(5) no
N32 B1 N12 C11 88.7(4) no
N32 B1 N12 C13 -76.4(5) no
N32 B1 N22 C21 -93.9(4) no
N32 B1 N22 C23 76.2(5) no
N35 C31 N32 C33 0.2(5) no
N35 C31 N32 B1 178.0(3) no
C11 S1 Pt1 B1 -18.7(2) no
C11 N12 C13 C14 0.3(5) no
C11 N15 C14 C13 -0.5(5) no
C13 C14 N15 C16 -173.9(5) no
C14 C13 N12 B1 166.5(4) no
C21 S2 Pt1 B1 19.7(2) no
C21 N22 C23 C24 -1.7(5) no
C21 N25 C24 C23 0.3(5) no
C23 C24 N25 C26 -179.4(4) no
C24 C23 N22 B1 -172.5(4) no
C31 S3 Pt1 B1 -1.5(2) no
C31 N32 C33 C34 0.0(5) no
C31 N35 C34 C33 0.4(5) no
C33 C34 N35 C36 177.3(4) no
C34 C33 N32 B1 -177.5(4) no
